data_4332023
loop_
_publ_author_name
'Vaqueiro, Paz'

_publ_section_title
;
 From One-Dimensional Chains to Three-Dimensional Networks:&#x00A0;
 Solvothermal Synthesis of Thiogallates in Ethylenediamine
;
_journal_issue 10
_journal_name_full 'Inorganic Chemistry'
_journal_page_first 4150
_journal_page_last 4156
_journal_paper_doi 10.1021/ic052043s
_journal_volume 45
_journal_year 2006
_chemical_compound_source
;
see paper
;
_chemical_formula_moiety 'C3 H12 Ga1 Mn0.50 N3 S2'
_chemical_formula_sum 'C3 H12 Ga Mn0.5 N3 S2'
_chemical_formula_weight 251.46
_space_group_IT_number 63
_symmetry_cell_setting orthorhombic
_symmetry_space_group_name_Hall '-C 2c 2'
_symmetry_space_group_name_H-M 'C m c m'
_atom_sites_solution_hydrogens geom
_atom_sites_solution_primary direct
_audit_creation_date 05-09-24
_audit_creation_method CRYSTALS_ver_12.51
_cell_angle_alpha 90
_cell_angle_beta 90
_cell_angle_gamma 90
_cell_formula_units_Z 8
_cell_length_a 9.5555(6)
_cell_length_b 15.0696(10)
_cell_length_c 12.2893(7)
_cell_measurement_reflns_used 0
_cell_measurement_temperature 100
_cell_measurement_theta_max 0
_cell_measurement_theta_min 0
_cell_volume 1769.63(19)
_computing_cell_refinement
; 
 Bruker X8 Apex 2 software 
;
_computing_data_collection
; 
 Bruker X8 Apex 2 software 
;
_computing_data_reduction
; 
 Bruker X8 Apex 2 software 
;
_computing_molecular_graphics 'CAMERON (Watkin et al., 1996)'
_computing_publication_material 'CRYSTALS (Betteridge et al., 2003)'
_computing_structure_refinement 'CRYSTALS (Betteridge et al., 2003)'
_computing_structure_solution 'SIR92 (Altomare et al., 1994)'
_diffrn_ambient_temperature 100
_diffrn_measured_fraction_theta_full 0.997
_diffrn_measured_fraction_theta_max 0.997
_diffrn_measurement_device_type
; 
Bruker X8 Apex 2
;
_diffrn_measurement_method \w/2\q
_diffrn_radiation_monochromator graphite
_diffrn_radiation_type 'Mo K\a'
_diffrn_radiation_wavelength 0.71073
_diffrn_reflns_av_R_equivalents 0.036
_diffrn_reflns_limit_h_max 13
_diffrn_reflns_limit_h_min -13
_diffrn_reflns_limit_k_max 21
_diffrn_reflns_limit_k_min -21
_diffrn_reflns_limit_l_max 14
_diffrn_reflns_limit_l_min -17
_diffrn_reflns_number 16286
_diffrn_reflns_theta_full 30.118
_diffrn_reflns_theta_max 30.118
_diffrn_reflns_theta_min 2.524
_diffrn_standards_decay_% 0.0
_diffrn_standards_interval_count 0
_diffrn_standards_interval_time 0
_diffrn_standards_number 0
_exptl_absorpt_coefficient_mu 4.193
_exptl_absorpt_correction_T_max 0.9589
_exptl_absorpt_correction_T_min 0.6674
_exptl_absorpt_correction_type multi-scan
_exptl_absorpt_process_details 'Bruker SADABS'
_exptl_crystal_colour colourless
_exptl_crystal_density_diffrn 1.888
_exptl_crystal_description plate
_exptl_crystal_F_000 1012
_exptl_crystal_size_max 0.07
_exptl_crystal_size_mid 0.02
_exptl_crystal_size_min 0.01
_refine_diff_density_max 0.53
_refine_diff_density_min -0.50
_refine_ls_extinction_method None
_refine_ls_goodness_of_fit_ref 0.8381
_refine_ls_hydrogen_treatment noref
_refine_ls_matrix_type full
_refine_ls_number_parameters 46
_refine_ls_number_reflns 861
_refine_ls_number_restraints 5
_refine_ls_R_factor_all 0.0393
_refine_ls_R_factor_gt 0.0211
_refine_ls_shift/su_max 0.000581
_refine_ls_structure_factor_coef F
_refine_ls_weighting_details
;
 Method, part 1, Chebychev polynomial, (Watkin, 1994, Prince, 1982) 
 [weight] = 1.0/[A~0~*T~0~(x)+A~1~*T~1~(x) ... +A~n-1~]*T~n-1~(x)] 
 where A~i~ are the Chebychev coefficients listed below and x= Fcalc/Fmax 
 Method = Robust Weighting (Prince, 1982) 
 W = [weight] * [1-(deltaF/6*sigmaF)^2^]^2^ 
 A~i~ are: 
 1.84 -1.12 1.23 
;
_refine_ls_weighting_scheme calc
_refine_ls_wR_factor_all 0.0297
_refine_ls_wR_factor_gt 0.0246
_refine_ls_wR_factor_ref 0.0246
_reflns_limit_h_max 13
_reflns_limit_h_min 0
_reflns_limit_k_max 21
_reflns_limit_k_min 0
_reflns_limit_l_max 17
_reflns_limit_l_min 0
_reflns_number_gt 861
_reflns_number_total 1439
_reflns_threshold_expression I>3.00u(I)
_oxford_diffrn_Wilson_B_factor 0.00
_oxford_diffrn_Wilson_scale 0.00
_oxford_refine_ls_scale 0.2516(5)
_oxford_structure_analysis_title 'Cmcm in Cmcm'
_cod_data_source_file ic052043ssup1.cif
_cod_data_source_block structure2
_cod_depositor_comments
;
The following automatic conversions were performed:

'_symmetry_cell_setting' value 'Orthorhombic' changed to
'orthorhombic' according to
/home/saulius/struct/CIF-dictionaries/cif_core.dic dictionary named
'cif_core.dic' version 2.4.2 from 2011-04-26.

Automatic conversion script
Id: cif_fix_values 1891 2012-01-12 08:04:46Z andrius 
;
_cod_original_sg_symbol_H-M 'C m c m '
_cod_original_formula_sum 'C3 H12 Ga1 Mn0.50 N3 S2'
_cod_database_code 4332023

loop_
_symmetry_equiv_pos_as_xyz
x,y,z
-x,-y,-z
x+1/2,y+1/2,z
-x+1/2,-y+1/2,-z
-x,y,z
x,-y,-z
-x+1/2,y+1/2,z
x+1/2,-y+1/2,-z
x,-y,z+1/2
-x,y,-z+1/2
x+1/2,-y+1/2,z+1/2
-x+1/2,y+1/2,-z+1/2
-x,-y,z+1/2
x,y,-z+1/2
-x+1/2,-y+1/2,z+1/2
x+1/2,y+1/2,-z+1/2

loop_
_atom_site_label
_atom_site_type_symbol
_atom_site_fract_x
_atom_site_fract_y
_atom_site_fract_z
_atom_site_U_iso_or_equiv
_atom_site_occupancy
_atom_site_adp_type
_atom_site_refinement_flags_posn
_atom_site_refinement_flags_adp
Ga1 Ga 0.0000 0.00709(3) 0.62414(3) 0.0090 1.0000 Uani S T
S1 S 0.0000 -0.10391(9) 0.7500 0.0118 1.0000 Uani S T
S2 S 0.0000 0.12032(8) 0.7500 0.0110 1.0000 Uani S T
S3 S 0.17956(8) 0.0000 0.5000 0.0139 1.0000 Uani S T
Mn1 Mn 0.0000 0.39525(5) 0.2500 0.0116 1.0000 Uani S T
N1 N 0.1476(3) 0.5136(2) 0.2500 0.0176(6) 1.0000 Uiso DS .
N2 N 0.0000 0.3783(2) 0.0651(3) 0.0224(7) 1.0000 Uiso DS .
N3 N 0.1701(5) 0.2933(3) 0.2154(3) 0.0160(8) 0.5000 Uiso D .
C1 C 0.0716(4) 0.5967(3) 0.2263(4) 0.0204(12) 0.5000 Uiso D .
C2 C 0.0412(5) 0.2860(3) 0.0416(5) 0.0191(11) 0.5000 Uiso D .
C3 C 0.1810(6) 0.2746(3) 0.0958(4) 0.0191(11) 0.5000 Uiso D .
H11 H 0.1254 0.6481 0.2500 0.0269 1.0000 Uiso S .
H12 H 0.0624 0.6029 0.1447 0.0269 0.5000 Uiso . .
H21 H 0.0494 0.2757 -0.0388 0.0237 0.5000 Uiso . .
H22 H -0.0287 0.2432 0.0725 0.0237 0.5000 Uiso . .
H31 H 0.2497 0.3165 0.0625 0.0246 0.5000 Uiso . .
H32 H 0.2144 0.2121 0.0850 0.0246 0.5000 Uiso . .
H13 H 0.1928 0.5189 0.3233 0.0216 0.5000 Uiso . .
H14 H 0.2221 0.5042 0.1936 0.0216 0.5000 Uiso . .
H23 H 0.0685 0.4203 0.0308 0.0275 0.5000 Uiso . .
H24 H -0.0956 0.3903 0.0349 0.0275 0.5000 Uiso . .
H33 H 0.2623 0.3163 0.2500 0.0197 1.0000 Uiso S .
H34 H 0.1476 0.2366 0.2500 0.0197 1.0000 Uiso S .

loop_
_atom_site_aniso_label
_atom_site_aniso_U_11
_atom_site_aniso_U_22
_atom_site_aniso_U_33
_atom_site_aniso_U_23
_atom_site_aniso_U_13
_atom_site_aniso_U_12
Ga1 0.00754(14) 0.01237(18) 0.00708(14) -0.00012(14) 0.0000 0.0000
S1 0.0143(6) 0.0108(5) 0.0102(5) 0.0000 0.0000 0.0000
S2 0.0115(6) 0.0111(5) 0.0105(5) 0.0000 0.0000 0.0000
S3 0.0073(3) 0.0251(4) 0.0093(3) -0.0009(3) 0.0000 0.0000
Mn1 0.0113(4) 0.0138(4) 0.0096(3) 0.0000 0.0000 0.0000

loop_
_atom_type_symbol
_atom_type_scat_dispersion_real
_atom_type_scat_dispersion_imag
_atom_type_scat_Cromer_Mann_a1
_atom_type_scat_Cromer_Mann_b1
_atom_type_scat_Cromer_Mann_a2
_atom_type_scat_Cromer_Mann_b2
_atom_type_scat_Cromer_Mann_a3
_atom_type_scat_Cromer_Mann_b3
_atom_type_scat_Cromer_Mann_a4
_atom_type_scat_Cromer_Mann_b4
_atom_type_scat_Cromer_Mann_c
_atom_type_scat_source
C 0.0033 0.0016 2.3100 20.8439 1.0200 10.2075 1.5886 0.5687 0.8650 51.6512 0.2156 'International Tables Vol C 4.2.6.8 and 6.1.1.4'
H 0.0000 0.0000 0.4930 10.5109 0.3229 26.1257 0.1402 3.1424 0.0408 57.7998 0.0030 'International Tables Vol C 4.2.6.8 and 6.1.1.4'
N 0.0061 0.0033 12.2126 0.0057 3.1322 9.8933 2.0125 28.9975 1.1663 0.5826 -11.5290 'International Tables Vol C 4.2.6.8 and 6.1.1.4'
S 0.1246 0.1234 6.9053 1.4679 5.2034 22.2151 1.4379 0.2536 1.5863 56.1720 0.8669 'International Tables Vol C 4.2.6.8 and 6.1.1.4'
Mn 0.3368 0.7283 11.2819 5.3409 7.3573 0.3432 3.0193 17.8674 2.2441 83.7543 1.0896 'International Tables Vol C 4.2.6.8 and 6.1.1.4'
Ga 0.2307 1.6083 15.2354 3.0669 6.7006 0.2412 4.3591 10.7805 2.9623 61.4135 1.7189 'International Tables Vol C 4.2.6.8 and 6.1.1.4'

loop_
_geom_angle_atom_site_label_1
_geom_angle_site_symmetry_1
_geom_angle_atom_site_label_2
_geom_angle_atom_site_label_3
_geom_angle_site_symmetry_3
_geom_angle
_geom_angle_publ_flag
S3 2_556 Ga1 S1 . 114.62(2) yes
S3 2_556 Ga1 S2 . 118.70(2) yes
S1 . Ga1 S2 . 95.05(3) yes
S3 2_556 Ga1 S3 . 96.58(3) yes
S1 . Ga1 S3 . 114.62(2) yes
S2 . Ga1 S3 . 118.70(2) yes
Ga1 . S1 Ga1 10_556 85.52(5) yes
Ga1 . S2 Ga1 10_556 84.38(5) yes
Ga1 . S3 Ga1 2_556 83.42(3) yes
N1 5_555 Mn1 N3 10_555 94.94(14) yes
N1 5_555 Mn1 N3 5_555 94.94(14) yes
N3 10_555 Mn1 N3 5_555 21.6(2) yes
N1 5_555 Mn1 N3 14_555 166.44(12) yes
N3 10_555 Mn1 N3 14_555 91.1(2) yes
N3 5_555 Mn1 N3 14_555 95.1(2) yes
N1 5_555 Mn1 N2 10_555 95.03(7) yes
N3 10_555 Mn1 N2 10_555 74.86(12) yes
N3 5_555 Mn1 N2 10_555 96.34(13) yes
N3 14_555 Mn1 N2 10_555 74.86(12) yes
N1 5_555 Mn1 N1 . 76.70(16) yes
N3 10_555 Mn1 N1 . 166.44(12) yes
N3 5_555 Mn1 N1 . 166.44(12) yes
N3 14_555 Mn1 N1 . 94.94(14) yes
N2 10_555 Mn1 N1 . 95.03(7) yes
N1 5_555 Mn1 N2 . 95.03(7) yes
N3 10_555 Mn1 N2 . 96.34(13) yes
N3 5_555 Mn1 N2 . 74.86(12) yes
N3 14_555 Mn1 N2 . 96.34(13) yes
N2 10_555 Mn1 N2 . 167.17(18) yes
N1 5_555 Mn1 N3 . 166.44(12) yes
N3 10_555 Mn1 N3 . 95.1(2) yes
N3 5_555 Mn1 N3 . 91.1(2) yes
N3 14_555 Mn1 N3 . 21.6(2) yes
N2 10_555 Mn1 N3 . 96.34(13) yes
N1 . Mn1 N2 . 95.03(7) yes
N1 . Mn1 N3 . 94.94(14) yes
N2 . Mn1 N3 . 74.86(12) yes
C1 14_555 N1 Mn1 . 111.1(2) yes
C1 14_555 N1 H14 14_555 109.366 no
Mn1 . N1 H14 14_555 109.249 no
C1 14_555 N1 H13 14_555 108.715 no
Mn1 . N1 H13 14_555 109.296 no
H14 14_555 N1 H13 14_555 109.083 no
Mn1 . N1 C1 . 111.1(2) yes
H14 14_555 N1 C1 . 127.184 no
H13 14_555 N1 C1 . 88.050 no
C1 14_555 N1 H13 . 88.050 no
Mn1 . N1 H13 . 109.296 no
H13 14_555 N1 H13 . 128.023 no
C1 . N1 H13 . 108.715 no
C1 14_555 N1 H14 . 127.184 no
Mn1 . N1 H14 . 109.249 no
H14 14_555 N1 H14 . 87.401 no
C1 . N1 H14 . 109.366 no
H13 . N1 H14 . 109.083 no
C2 5_555 N2 Mn1 . 107.5(3) yes
C2 5_555 N2 H23 5_555 109.758 no
Mn1 . N2 H23 5_555 110.322 no
C2 5_555 N2 H24 5_555 109.910 no
Mn1 . N2 H24 5_555 110.351 no
H23 5_555 N2 H24 5_555 109.013 no
Mn1 . N2 C2 . 107.5(3) yes
H23 5_555 N2 C2 . 133.361 no
H24 5_555 N2 C2 . 81.597 no
C2 5_555 N2 H23 . 133.361 no
Mn1 . N2 H23 . 110.322 no
H23 5_555 N2 H23 . 81.488 no
C2 . N2 H23 . 109.758 no
C2 5_555 N2 H24 . 81.597 no
Mn1 . N2 H24 . 110.351 no
H24 5_555 N2 H24 . 131.388 no
C2 . N2 H24 . 109.910 no
H23 . N2 H24 . 109.013 no
Mn1 . N3 C3 . 111.1(3) yes
Mn1 . N3 H33 . 107.711 no
C3 . N3 H33 . 113.919 no
Mn1 . N3 H34 . 110.552 no
C3 . N3 H34 . 106.112 no
H33 . N3 H34 . 107.410 no
C1 10_555 C1 N1 . 112.0(3) yes
N1 . C1 C1 5_555 119.5(2) yes
C1 10_555 C1 H11 . 111.619 no
N1 . C1 H11 . 110.811 no
C1 5_555 C1 H11 . 121.870 no
C1 10_555 C1 H12 . 107.988 no
N1 . C1 H12 . 108.454 no
C1 5_555 C1 H12 . 85.014 no
H11 . C1 H12 . 105.651 no
N2 . C2 H22 5_555 131.471 no
N2 . C2 C3 . 105.0(4) yes
H22 5_555 C2 C3 . 79.662 no
N2 . C2 H21 . 111.126 no
H22 5_555 C2 H21 . 111.981 no
C3 . C2 H21 . 110.437 no
N2 . C2 H22 . 110.731 no
C3 . C2 H22 . 110.561 no
H21 . C2 H22 . 108.992 no
C2 . C3 N3 . 110.5(5) yes
C2 . C3 H31 . 109.356 no
N3 . C3 H31 . 109.150 no
C2 . C3 H32 . 109.343 no
N3 . C3 H32 . 109.091 no
H31 . C3 H32 . 109.345 no
C2 . H22 H22 5_555 48.231 no
C2 . H22 C2 5_555 50.816 no
H22 5_555 H22 C2 5_555 99.047 no
N1 . H13 H14 14_555 78.244 no
N1 . H14 H13 14_555 77.979 no
N2 . H23 H24 5_555 74.806 no
N2 . H24 H23 5_555 74.947 no
N3 . H33 N3 14_555 48.423 no
N3 . H34 N3 14_555 51.590 no

loop_
_geom_bond_atom_site_label_1
_geom_bond_atom_site_label_2
_geom_bond_site_symmetry_2
_geom_bond_distance
_geom_bond_publ_flag
Ga1 S3 2_556 2.2985(6) yes
Ga1 S1 . 2.2782(11) yes
Ga1 S2 . 2.3030(10) yes
Ga1 S3 . 2.2985(6) yes
Mn1 N1 5_555 2.274(3) yes
Mn1 N3 10_555 2.276(4) yes
Mn1 N3 5_555 2.276(4) yes
Mn1 N3 14_555 2.276(4) yes
Mn1 N2 10_555 2.287(4) yes
Mn1 N1 . 2.274(3) yes
Mn1 N2 . 2.287(4) yes
Mn1 N3 . 2.276(4) yes
N1 C1 14_555 1.477(5) yes
N1 H14 14_555 1.003 no
N1 H13 14_555 1.002 no
N1 C1 . 1.477(5) yes
N1 H13 . 1.002 no
N1 H14 . 1.003 no
N2 C2 5_555 1.474(5) yes
N2 H23 5_555 1.003 no
N2 H24 5_555 1.002 no
N2 C2 . 1.474(5) yes
N2 H23 . 1.003 no
N2 H24 . 1.002 no
N3 C3 . 1.500(6) yes
N3 H33 . 1.038 no
N3 H34 . 0.978 no
C1 C1 10_555 1.488(7) yes
C1 C1 5_555 1.369(8) yes
C1 H11 . 0.974 no
C1 H12 . 1.011 no
C2 H22 5_555 0.758 no
C2 C3 . 1.503(6) yes
C2 H21 . 1.003 no
C2 H22 . 1.003 no
C3 H31 . 0.998 no
C3 H32 . 1.004 no
H22 H22 5_555 0.549 no
H13 H14 14_555 0.413 no
H23 H24 5_555 0.523 no
